data_7232969
loop_
_publ_author_name
'Jin, Tong'
'Zhang, Wen'

_publ_section_title
;
 Geometric H/D isotope effect in a series of organic salts involving short
 O--H&#x22EF;O hydrogen bonds between carboxyl and carboxylate groups
;
_journal_issue 29
_journal_name_full CrystEngComm
_journal_page_first 4238
_journal_paper_doi 10.1039/C9CE00734B
_journal_volume 21
_journal_year 2019
_chemical_formula_moiety 'C8 D F4 O4, C5 H11 D3 N'
_chemical_formula_sum 'C13 H11 D4 F4 N O4'
_chemical_formula_weight 329.27
_space_group_crystal_system monoclinic
_space_group_IT_number 14
_space_group_name_Hall '-P 2ybc'
_space_group_name_H-M_alt 'P 1 21/c 1'
_symmetry_space_group_name_Hall '-P 2ybc'
_symmetry_space_group_name_H-M 'P 1 21/c 1'
_atom_sites_solution_hydrogens mixed
_audit_creation_method SHELXL-2014/7
_audit_update_record
;
2019-06-13 deposited with the CCDC.    2019-06-26 downloaded from the CCDC.
;
_cell_angle_alpha 90
_cell_angle_beta 94.216(8)
_cell_angle_gamma 90
_cell_formula_units_Z 4
_cell_length_a 9.5797(8)
_cell_length_b 23.308(2)
_cell_length_c 6.8151(6)
_cell_measurement_reflns_used 7994
_cell_measurement_temperature 293(2)
_cell_measurement_theta_max 29.457
_cell_measurement_theta_min 2.132
_cell_volume 1517.6(2)
_computing_structure_refinement 'SHELXL-2014/7 (Sheldrick, 2014)'
_diffrn_ambient_temperature 293(2)
_diffrn_measured_fraction_theta_full 1.000
_diffrn_measured_fraction_theta_max 0.850
_diffrn_measurement_device_type 'SuperNova, Dual, Cu at zero, AtlasS2'
_diffrn_radiation_type MoK\a
_diffrn_radiation_wavelength 0.71073
_diffrn_reflns_av_R_equivalents 0.0246
_diffrn_reflns_av_unetI/netI 0.0392
_diffrn_reflns_Laue_measured_fraction_full 1.000
_diffrn_reflns_Laue_measured_fraction_max 0.850
_diffrn_reflns_limit_h_max 13
_diffrn_reflns_limit_h_min -7
_diffrn_reflns_limit_k_max 32
_diffrn_reflns_limit_k_min -28
_diffrn_reflns_limit_l_max 7
_diffrn_reflns_limit_l_min -9
_diffrn_reflns_number 7994
_diffrn_reflns_point_group_measured_fraction_full 1.000
_diffrn_reflns_point_group_measured_fraction_max 0.850
_diffrn_reflns_theta_full 25.242
_diffrn_reflns_theta_max 29.457
_diffrn_reflns_theta_min 2.132
_exptl_absorpt_coefficient_mu 0.136
_exptl_absorpt_correction_T_max 0.986
_exptl_absorpt_correction_T_min 0.984
_exptl_absorpt_correction_type multi-scan
_exptl_absorpt_process_details 'CrysAlisPro 1.171.38.43f (Rigaku Oxford Diffraction, 2015)'
_exptl_crystal_colour colorless
_exptl_crystal_density_diffrn 1.441
_exptl_crystal_description BLOCK
_exptl_crystal_F_000 672.0
_exptl_crystal_size_max 0.12
_exptl_crystal_size_mid 0.11
_exptl_crystal_size_min 0.10
_refine_diff_density_max 0.303
_refine_diff_density_min -0.316
_refine_diff_density_rms 0.048
_refine_ls_extinction_method none
_refine_ls_goodness_of_fit_ref 1.035
_refine_ls_hydrogen_treatment mixed
_refine_ls_matrix_type full
_refine_ls_number_parameters 225
_refine_ls_number_reflns 3587
_refine_ls_number_restraints 0
_refine_ls_restrained_S_all 1.035
_refine_ls_R_factor_all 0.0945
_refine_ls_R_factor_gt 0.0614
_refine_ls_shift/su_max 0.000
_refine_ls_shift/su_mean 0.000
_refine_ls_structure_factor_coef Fsqd
_refine_ls_weighting_details 'w=1/[\s^2^(Fo^2^)+(0.0530P)^2^+0.7995P] where P=(Fo^2^+2Fc^2^)/3'
_refine_ls_weighting_scheme calc
_refine_ls_wR_factor_gt 0.1337
_refine_ls_wR_factor_ref 0.1522
_reflns_Friedel_coverage 0.000
_reflns_number_gt 2360
_reflns_number_total 4219
_reflns_threshold_expression 'I > 2\s(I)'
_cod_data_source_file c9ce00734b2.cif
_cod_data_source_block 9-D
_cod_depositor_comments 'Adding full bibliography for 7232953--7232976.cif.'
_cod_database_code 7232969
_shelx_shelxl_version_number 2014/7
_shelx_space_group_comment
;
The symmetry employed for this shelxl refinement is uniquely defined
by the following loop, which should always be used as a source of
symmetry information in preference to the above space-group names.
They are only intended as comments.
;

loop_
_space_group_symop_operation_xyz
'x, y, z'
'-x, y+1/2, -z+1/2'
'-x, -y, -z'
'x, -y-1/2, z-1/2'

loop_
_atom_site_label
_atom_site_type_symbol
_atom_site_fract_x
_atom_site_fract_y
_atom_site_fract_z
_atom_site_U_iso_or_equiv
_atom_site_adp_type
_atom_site_occupancy
_atom_site_site_symmetry_order
_atom_site_calc_flag
_atom_site_refinement_flags_posn
_atom_site_refinement_flags_adp
_atom_site_refinement_flags_occupancy
_atom_site_disorder_assembly
_atom_site_disorder_group
C1 C 1.0481(2) 0.19130(10) 0.2682(3) 0.0352(5) Uani 1 1 d . . . . .
C2 C 0.8932(2) 0.19329(10) 0.3040(3) 0.0340(5) Uani 1 1 d . . . . .
C3 C 0.8181(2) 0.14361(10) 0.3307(4) 0.0411(6) Uani 1 1 d . . . . .
C4 C 0.6766(2) 0.14463(10) 0.3564(4) 0.0408(6) Uani 1 1 d . . . . .
C5 C 0.6046(2) 0.19574(10) 0.3654(3) 0.0351(5) Uani 1 1 d . . . . .
C6 C 0.4517(2) 0.19797(10) 0.4034(3) 0.0371(5) Uani 1 1 d . . . . .
C7 C 0.6798(2) 0.24552(9) 0.3418(3) 0.0326(5) Uani 1 1 d . . . . .
C8 C 0.8194(2) 0.24403(9) 0.3080(3) 0.0326(5) Uani 1 1 d . . . . .
F1 F 0.88195(14) 0.09238(6) 0.3286(3) 0.0657(5) Uani 1 1 d . . . . .
F2 F 0.61211(14) 0.09423(6) 0.3789(3) 0.0666(5) Uani 1 1 d . . . . .
F3 F 0.88425(13) 0.29437(6) 0.2804(2) 0.0462(4) Uani 1 1 d . . . . .
F4 F 0.61828(13) 0.29708(6) 0.3485(2) 0.0469(4) Uani 1 1 d . . . . .
O1 O 1.12356(15) 0.16148(7) 0.3875(2) 0.0438(4) Uani 1 1 d . . . . .
O2 O 1.08606(16) 0.21830(8) 0.1266(2) 0.0482(4) Uani 1 1 d . . . . .
O3 O 0.37805(17) 0.15771(8) 0.3169(3) 0.0487(5) Uani 1 1 d . . . . .
O4 O 0.40733(15) 0.23475(8) 0.5081(3) 0.0489(5) Uani 1 1 d . . . . .
C9 C 0.2948(3) 0.12592(13) -0.1669(4) 0.0653(8) Uani 1 1 d . . . . .
H9A H 0.3741 0.1332 -0.0735 0.078 Uiso 1 1 calc R U . . .
H9B H 0.3305 0.1118 -0.2873 0.078 Uiso 1 1 calc R U . . .
C10 C 0.2055(5) 0.08166(16) -0.0866(7) 0.1017(13) Uani 1 1 d . . . . .
H10A H 0.1317 0.0715 -0.1856 0.122 Uiso 1 1 calc R U . A 1
H10B H 0.1618 0.0973 0.0257 0.122 Uiso 1 1 calc R U . A 1
N1 N 0.2193(2) 0.17983(9) -0.2082(3) 0.0479(5) Uani 1 1 d . . . . .
D1A D 0.1543 0.1745 -0.3067 0.072 Uiso 1 1 calc R U . . .
D1B D 0.2792 0.2067 -0.2417 0.072 Uiso 1 1 calc R U . . .
D1C D 0.1785 0.1910 -0.1014 0.072 Uiso 1 1 calc R U . . .
C11 C 0.2866(8) 0.0275(2) -0.0228(11) 0.163(3) Uani 0.414(11) 1 d . . P B 1
H11A H 0.2688 -0.0003 -0.1277 0.196 Uiso 0.414(11) 1 calc R U P B 1
H11B H 0.3851 0.0372 -0.0211 0.196 Uiso 0.414(11) 1 calc R U P B 1
C12 C 0.272(3) 0.0039(15) 0.119(5) 0.187(12) Uani 0.414(11) 1 d . . P B 1
H12A H 0.3692 -0.0048 0.1596 0.224 Uiso 0.414(11) 1 calc R U P B 1
H12B H 0.2346 -0.0320 0.0673 0.224 Uiso 0.414(11) 1 calc R U P B 1
C13 C 0.217(2) 0.0041(8) 0.299(3) 0.181(9) Uani 0.414(11) 1 d . . P B 1
H13A H 0.2902 -0.0033 0.4002 0.271 Uiso 0.414(11) 1 calc R U P B 1
H13B H 0.1468 -0.0252 0.3019 0.271 Uiso 0.414(11) 1 calc R U P B 1
H13C H 0.1761 0.0408 0.3214 0.271 Uiso 0.414(11) 1 calc R U P B 1
C11' C 0.2866(8) 0.0275(2) -0.0228(11) 0.163(3) Uani 0.586(11) 1 d . . P B 2
H11C H 0.3146 0.0078 -0.1391 0.196 Uiso 0.586(11) 1 calc R U P B 2
H11D H 0.3711 0.0385 0.0552 0.196 Uiso 0.586(11) 1 calc R U P B 2
C12' C 0.2049(18) -0.0136(5) 0.095(3) 0.129(5) Uani 0.586(11) 1 d . . P B 2
H12C H 0.1755 0.0060 0.2106 0.155 Uiso 0.586(11) 1 calc R U P B 2
H12D H 0.1214 -0.0255 0.0164 0.155 Uiso 0.586(11) 1 calc R U P B 2
C13' C 0.2825(14) -0.0625(4) 0.1549(17) 0.183(6) Uani 0.586(11) 1 d . . P B 2
H13D H 0.2961 -0.0861 0.0425 0.275 Uiso 0.586(11) 1 calc R U P B 2
H13E H 0.2326 -0.0839 0.2478 0.275 Uiso 0.586(11) 1 calc R U P B 2
H13F H 0.3718 -0.0510 0.2153 0.275 Uiso 0.586(11) 1 calc R U P B 2
D3 D 0.283(3) 0.1572(13) 0.341(5) 0.080(10) Uiso 1 1 d . . . . .

loop_
_atom_site_aniso_label
_atom_site_aniso_U_11
_atom_site_aniso_U_22
_atom_site_aniso_U_33
_atom_site_aniso_U_23
_atom_site_aniso_U_13
_atom_site_aniso_U_12
C1 0.0206(10) 0.0529(13) 0.0327(11) -0.0078(10) 0.0053(9) -0.0022(9)
C2 0.0191(10) 0.0542(13) 0.0288(10) -0.0023(10) 0.0020(8) -0.0010(9)
C3 0.0238(11) 0.0482(14) 0.0516(14) -0.0022(11) 0.0048(10) 0.0063(10)
C4 0.0234(11) 0.0480(14) 0.0513(14) 0.0032(11) 0.0045(10) -0.0035(10)
C5 0.0191(10) 0.0548(14) 0.0313(11) -0.0015(10) 0.0026(8) 0.0000(9)
C6 0.0201(10) 0.0573(14) 0.0341(11) 0.0048(11) 0.0035(9) 0.0037(10)
C7 0.0243(10) 0.0461(13) 0.0272(10) -0.0017(9) 0.0000(8) 0.0053(9)
C8 0.0256(10) 0.0458(12) 0.0263(10) 0.0005(9) 0.0010(8) -0.0041(9)
F1 0.0312(7) 0.0507(9) 0.1162(14) -0.0014(9) 0.0108(8) 0.0072(6)
F2 0.0306(7) 0.0521(9) 0.1179(15) 0.0116(9) 0.0121(8) -0.0056(6)
F3 0.0346(7) 0.0500(8) 0.0540(9) 0.0037(6) 0.0042(6) -0.0072(6)
F4 0.0347(7) 0.0494(8) 0.0569(9) -0.0010(7) 0.0043(6) 0.0082(6)
O1 0.0211(7) 0.0667(11) 0.0437(9) 0.0034(8) 0.0040(7) 0.0028(7)
O2 0.0318(9) 0.0734(12) 0.0412(9) 0.0049(8) 0.0138(7) -0.0023(8)
O3 0.0198(8) 0.0717(12) 0.0553(11) -0.0117(9) 0.0067(8) -0.0029(8)
O4 0.0260(8) 0.0709(12) 0.0506(10) -0.0102(9) 0.0095(7) 0.0048(8)
C9 0.071(2) 0.0694(19) 0.0555(17) 0.0037(15) 0.0065(15) 0.0086(16)
C10 0.132(4) 0.070(2) 0.108(3) -0.001(2) 0.037(3) -0.010(2)
N1 0.0436(12) 0.0575(13) 0.0438(12) -0.0005(10) 0.0108(9) 0.0000(10)
C11 0.260(8) 0.066(3) 0.174(6) 0.030(3) 0.077(6) 0.034(4)
C12 0.16(2) 0.23(3) 0.17(2) 0.09(2) 0.000(17) -0.018(17)
C13 0.224(19) 0.184(17) 0.136(15) 0.082(13) 0.026(13) 0.028(13)
C11' 0.260(8) 0.066(3) 0.174(6) 0.030(3) 0.077(6) 0.034(4)
C12' 0.182(16) 0.085(6) 0.122(9) 0.001(6) 0.024(10) -0.030(8)
C13' 0.285(16) 0.099(7) 0.162(10) 0.046(7) -0.007(10) 0.035(8)

loop_
_atom_type_symbol
_atom_type_description
_atom_type_scat_dispersion_real
_atom_type_scat_dispersion_imag
_atom_type_scat_source
C C 0.0033 0.0016 'International Tables Vol C Tables 4.2.6.8 and 6.1.1.4'
H H 0.0000 0.0000 'International Tables Vol C Tables 4.2.6.8 and 6.1.1.4'
F F 0.0171 0.0103 'International Tables Vol C Tables 4.2.6.8 and 6.1.1.4'
N N 0.0061 0.0033 'International Tables Vol C Tables 4.2.6.8 and 6.1.1.4'
O O 0.0106 0.0060 'International Tables Vol C Tables 4.2.6.8 and 6.1.1.4'

loop_
_geom_angle_atom_site_label_1
_geom_angle_atom_site_label_2
_geom_angle_atom_site_label_3
_geom_angle
O2 C1 O1 126.96(19)
O2 C1 C2 117.3(2)
O1 C1 C2 115.73(19)
C8 C2 C3 116.36(19)
C8 C2 C1 122.4(2)
C3 C2 C1 121.2(2)
F1 C3 C4 118.0(2)
F1 C3 C2 120.15(19)
C4 C3 C2 121.8(2)
F2 C4 C3 117.7(2)
F2 C4 C5 120.98(19)
C3 C4 C5 121.3(2)
C4 C5 C7 116.96(19)
C4 C5 C6 122.2(2)
C7 C5 C6 120.8(2)
O4 C6 O3 125.46(19)
O4 C6 C5 120.8(2)
O3 C6 C5 113.7(2)
F4 C7 C8 117.63(19)
F4 C7 C5 120.99(18)
C8 C7 C5 121.4(2)
F3 C8 C7 117.76(19)
F3 C8 C2 120.16(18)
C7 C8 C2 122.1(2)
C6 O3 D3 115.6(19)
N1 C9 C10 112.4(3)
N1 C9 H9A 109.1
C10 C9 H9A 109.1
N1 C9 H9B 109.1
C10 C9 H9B 109.1
H9A C9 H9B 107.9
C9 C10 C11' 112.8(4)
C9 C10 C11 112.8(4)
C9 C10 H10A 109.0
C11 C10 H10A 109.0
C9 C10 H10B 109.0
C11 C10 H10B 109.0
H10A C10 H10B 107.8
C9 N1 D1A 109.5
C9 N1 D1B 109.5
D1A N1 D1B 109.5
C9 N1 D1C 109.5
D1A N1 D1C 109.5
D1B N1 D1C 109.5
C12 C11 C10 123.6(18)
C12 C11 H11A 106.4
C10 C11 H11A 106.4
C12 C11 H11B 106.4
C10 C11 H11B 106.4
H11A C11 H11B 106.5
C11 C12 C13 148(3)
C11 C12 H12A 99.9
C13 C12 H12A 99.9
C11 C12 H12B 99.9
C13 C12 H12B 99.9
H12A C12 H12B 104.1
C12 C13 H13A 109.5
C12 C13 H13B 109.5
H13A C13 H13B 109.5
C12 C13 H13C 109.5
H13A C13 H13C 109.5
H13B C13 H13C 109.5
C12' C11' C10 113.8(9)
C12' C11' H11C 108.8
C10 C11' H11C 108.8
C12' C11' H11D 108.8
C10 C11' H11D 108.8
H11C C11' H11D 107.7
C13' C12' C11' 112.7(13)
C13' C12' H12C 109.0
C11' C12' H12C 109.0
C13' C12' H12D 109.0
C11' C12' H12D 109.0
H12C C12' H12D 107.8
C12' C13' H13D 109.5
C12' C13' H13E 109.5
H13D C13' H13E 109.5
C12' C13' H13F 109.5
H13D C13' H13F 109.5
H13E C13' H13F 109.5

loop_
_geom_bond_atom_site_label_1
_geom_bond_atom_site_label_2
_geom_bond_distance
C1 O2 1.229(3)
C1 O1 1.257(3)
C1 C2 1.522(3)
C2 C8 1.379(3)
C2 C3 1.382(3)
C3 F1 1.342(3)
C3 C4 1.380(3)
C4 F2 1.341(3)
C4 C5 1.380(3)
C5 C7 1.381(3)
C5 C6 1.507(3)
C6 O4 1.212(3)
C6 O3 1.290(3)
C7 F4 1.341(2)
C7 C8 1.375(3)
C8 F3 1.347(2)
O3 D3 0.93(3)
C9 N1 1.467(4)
C9 C10 1.471(5)
C9 H9A 0.9700
C9 H9B 0.9700
C10 C11' 1.529(7)
C10 C11 1.529(7)
C10 H10A 0.9700
C10 H10B 0.9700
N1 D1A 0.8900
N1 D1B 0.8900
N1 D1C 0.8900
C11 C12 1.13(3)
C11 H11A 0.9700
C11 H11B 0.9700
C12 C13 1.37(3)
C12 H12A 0.9700
C12 H12B 0.9700
C13 H13A 0.9600
C13 H13B 0.9600
C13 H13C 0.9600
C11' C12' 1.505(16)
C11' H11C 0.9700
C11' H11D 0.9700
C12' C13' 1.41(2)
C12' H12C 0.9700
C12' H12D 0.9700
C13' H13D 0.9600
C13' H13E 0.9600
C13' H13F 0.9600

loop_
_geom_hbond_atom_site_label_D
_geom_hbond_atom_site_label_H
_geom_hbond_atom_site_label_A
_geom_hbond_distance_DH
_geom_hbond_distance_HA
_geom_hbond_distance_DA
_geom_hbond_angle_DHA
_geom_hbond_site_symmetry_A
O3 D3 O1 0.93(3) 1.59(3) 2.521(2) 176(3) 1_455
N1 D1C O2 0.89 1.95 2.841(3) 177.6 1_455
N1 D1B O4 0.89 2.44 2.999(3) 121.0 4_565
N1 D1B O4 0.89 2.27 3.022(3) 142.2 1_554
N1 D1A O1 0.89 2.11 2.871(3) 143.7 1_454

loop_
_geom_torsion_atom_site_label_1
_geom_torsion_atom_site_label_2
_geom_torsion_atom_site_label_3
_geom_torsion_atom_site_label_4
_geom_torsion
O2 C1 C2 C8 -49.4(3)
O1 C1 C2 C8 131.1(2)
O2 C1 C2 C3 129.3(2)
O1 C1 C2 C3 -50.2(3)
C8 C2 C3 F1 179.9(2)
C1 C2 C3 F1 1.1(3)
C8 C2 C3 C4 1.1(3)
C1 C2 C3 C4 -177.7(2)
F1 C3 C4 F2 0.4(4)
C2 C3 C4 F2 179.3(2)
F1 C3 C4 C5 178.2(2)
C2 C3 C4 C5 -3.0(4)
F2 C4 C5 C7 179.6(2)
C3 C4 C5 C7 1.9(3)
F2 C4 C5 C6 0.8(4)
C3 C4 C5 C6 -176.9(2)
C4 C5 C6 O4 140.6(2)
C7 C5 C6 O4 -38.1(3)
C4 C5 C6 O3 -38.8(3)
C7 C5 C6 O3 142.5(2)
C4 C5 C7 F4 180.00(19)
C6 C5 C7 F4 -1.2(3)
C4 C5 C7 C8 0.9(3)
C6 C5 C7 C8 179.73(19)
F4 C7 C8 F3 -1.1(3)
C5 C7 C8 F3 177.95(18)
F4 C7 C8 C2 178.10(18)
C5 C7 C8 C2 -2.8(3)
C3 C2 C8 F3 -179.04(19)
C1 C2 C8 F3 -0.3(3)
C3 C2 C8 C7 1.7(3)
C1 C2 C8 C7 -179.52(19)
N1 C9 C10 C11' -174.0(4)
N1 C9 C10 C11 -174.0(4)
C9 C10 C11 C12 136(2)
C10 C11 C12 C13 -12(7)
C9 C10 C11' C12' 168.7(8)
C10 C11' C12' C13' -178.9(10)
